data_2222210
loop_
_publ_author_name
'Chen, Ling'

_publ_section_title
;
 Tetraaquabis(4,4'-bipyridine)zinc(II)
 bis(<i>trans</i>-4-hydroxycinnamate)
;
_journal_coeditor_code AT2810
_journal_issue 7
_journal_name_full 'Acta Crystallographica Section E'
_journal_page_first m807
_journal_paper_doi 10.1107/S1600536809023204
_journal_volume 65
_journal_year 2009
_chemical_formula_iupac '[Zn (C10 H8 N2)2 (H2 O)4] (C9 H7 O3)2'
_chemical_formula_moiety 'C20 H24 N4 O4 Zn 2+, 2(C9 H7 O3 -)'
_chemical_formula_sum 'C38 H38 N4 O10 Zn'
_chemical_formula_weight 776.09
_chemical_name_systematic
;
Tetraaquabis(4,4'-bipyridine)zinc(II) bis(<i>trans</i>-4-hydroxycinnamate)
;
_space_group_IT_number 2
_symmetry_cell_setting triclinic
_symmetry_space_group_name_Hall '-P 1'
_symmetry_space_group_name_H-M 'P -1'
_atom_sites_solution_hydrogens geom
_atom_sites_solution_primary direct
_atom_sites_solution_secondary difmap
_audit_creation_method SHELXL-97
_cell_angle_alpha 86.972(3)
_cell_angle_beta 83.872(3)
_cell_angle_gamma 81.937(3)
_cell_formula_units_Z 1
_cell_length_a 7.0884(4)
_cell_length_b 7.3966(4)
_cell_length_c 17.2518(10)
_cell_measurement_reflns_used 7604
_cell_measurement_temperature 296(2)
_cell_measurement_theta_max 27.62
_cell_measurement_theta_min 2.38
_cell_volume 889.80(9)
_computing_cell_refinement 'SAINT (Bruker, 2006)'
_computing_data_collection 'APEX2 (Bruker, 2006)'
_computing_data_reduction 'SAINT (Bruker, 2006)'
_computing_molecular_graphics 'SHELXTL (Sheldrick, 2008)'
_computing_publication_material 'SHELXTL (Sheldrick, 2008)'
_computing_structure_refinement 'SHELXL97 (Sheldrick, 2008)'
_computing_structure_solution 'SHELXS97 (Sheldrick, 2008)'
_diffrn_ambient_temperature 296(2)
_diffrn_measured_fraction_theta_full 0.978
_diffrn_measured_fraction_theta_max 0.978
_diffrn_measurement_device_type 'Bruker APEXII area-detector'
_diffrn_measurement_method '\f and \w'
_diffrn_radiation_monochromator graphite
_diffrn_radiation_source 'fine-focus sealed tube'
_diffrn_radiation_type MoK\a
_diffrn_radiation_wavelength 0.71073
_diffrn_reflns_av_R_equivalents 0.0203
_diffrn_reflns_av_sigmaI/netI 0.0207
_diffrn_reflns_limit_h_max 9
_diffrn_reflns_limit_h_min -8
_diffrn_reflns_limit_k_max 9
_diffrn_reflns_limit_k_min -9
_diffrn_reflns_limit_l_max 22
_diffrn_reflns_limit_l_min -22
_diffrn_reflns_number 12766
_diffrn_reflns_theta_full 27.62
_diffrn_reflns_theta_max 27.62
_diffrn_reflns_theta_min 2.38
_diffrn_standards_decay_% 0
_exptl_absorpt_coefficient_mu 0.756
_exptl_absorpt_correction_T_max .93
_exptl_absorpt_correction_T_min .84
_exptl_absorpt_correction_type multi-scan
_exptl_absorpt_process_details '(SADABS; Sheldrick, 1996)'
_exptl_crystal_colour colourless
_exptl_crystal_density_diffrn 1.448
_exptl_crystal_density_method 'not measured'
_exptl_crystal_description block
_exptl_crystal_F_000 404
_exptl_crystal_size_max .38
_exptl_crystal_size_mid .19
_exptl_crystal_size_min .10
_refine_diff_density_max 0.252
_refine_diff_density_min -0.325
_refine_ls_extinction_method none
_refine_ls_goodness_of_fit_ref 1.030
_refine_ls_hydrogen_treatment mixed
_refine_ls_matrix_type full
_refine_ls_number_parameters 256
_refine_ls_number_reflns 4058
_refine_ls_number_restraints 7
_refine_ls_restrained_S_all 1.030
_refine_ls_R_factor_all 0.0309
_refine_ls_R_factor_gt 0.0287
_refine_ls_shift/su_max 0.000
_refine_ls_shift/su_mean 0.000
_refine_ls_structure_factor_coef Fsqd
_refine_ls_weighting_details 'calc w=1/[\s^2^(Fo^2^)+(0.0476P)^2^+0.2285P] where P=(Fo^2^+2Fc^2^)/3'
_refine_ls_weighting_scheme calc
_refine_ls_wR_factor_gt 0.0782
_refine_ls_wR_factor_ref 0.0797
_reflns_number_gt 3831
_reflns_number_total 4058
_reflns_threshold_expression I>2\s(I)
_cod_data_source_file at2810.cif
_cod_data_source_block I
_cod_database_code 2222210
_cod_database_fobs_code 2222210

loop_
_symmetry_equiv_pos_as_xyz
'x, y, z'
'-x, -y, -z'

loop_
_atom_site_type_symbol
_atom_site_label
_atom_site_fract_x
_atom_site_fract_y
_atom_site_fract_z
_atom_site_U_iso_or_equiv
_atom_site_adp_type
_atom_site_calc_flag
_atom_site_refinement_flags
_atom_site_occupancy
_atom_site_disorder_assembly
_atom_site_disorder_group
Zn Zn1 0.0000 0.5000 0.5000 0.02490(8) Uani d S 1 . .
N N1 0.7033(3) 0.7037(3) 0.02925(11) 0.0716(6) Uani d . 1 . .
N N2 0.15006(17) 0.51181(16) 0.38363(7) 0.0286(2) Uani d . 1 . .
O O1W 0.04162(15) 0.21489(14) 0.50894(7) 0.0353(2) Uani d D 1 . .
H H1WA 0.103(3) 0.148(3) 0.4760(11) 0.053 Uiso d D 1 . .
H H1WB -0.050(2) 0.165(3) 0.5304(11) 0.053 Uiso d D 1 . .
O O1 1.2210(3) 0.2418(3) 0.12712(9) 0.0791(5) Uani d D 1 . .
H H1 1.211(4) 0.235(4) 0.0803(11) 0.095 Uiso d D 1 . .
O O2W 0.25236(14) 0.50834(15) 0.55126(6) 0.0321(2) Uani d D 1 . .
H H2WA 0.302(3) 0.600(2) 0.5343(12) 0.048 Uiso d D 1 . .
H H2WB 0.336(3) 0.419(2) 0.5482(12) 0.048 Uiso d D 1 . .
O O2 0.44862(15) -0.23700(15) 0.47767(7) 0.0375(2) Uani d . 1 . .
O O3 0.24175(14) -0.04752(14) 0.41292(6) 0.0343(2) Uani d . 1 . .
C C1 0.8995(2) 0.1118(2) 0.28991(9) 0.0364(3) Uani d . 1 . .
H H1A 0.8960 0.1062 0.3440 0.044 Uiso calc R 1 . .
C C2 1.0548(2) 0.1715(2) 0.24627(10) 0.0418(4) Uani d . 1 . .
H H2A 1.1535 0.2067 0.2709 0.050 Uiso calc R 1 . .
C C3 1.0634(3) 0.1792(3) 0.16569(10) 0.0469(4) Uani d . 1 . .
C C4 0.9163(3) 0.1275(3) 0.13005(10) 0.0563(5) Uani d . 1 . .
H H4A 0.9223 0.1306 0.0759 0.068 Uiso calc R 1 . .
C C5 0.7585(3) 0.0705(3) 0.17450(10) 0.0472(4) Uani d . 1 . .
H H5A 0.6582 0.0391 0.1496 0.057 Uiso calc R 1 . .
C C6 0.7480(2) 0.0596(2) 0.25546(9) 0.0319(3) Uani d . 1 . .
C C7 0.5805(2) -0.0009(2) 0.30247(9) 0.0329(3) Uani d . 1 . .
H H7A 0.4696 -0.0010 0.2781 0.039 Uiso calc R 1 . .
C C8 0.5768(2) -0.0550(2) 0.37683(9) 0.0320(3) Uani d . 1 . .
H H8A 0.6881 -0.0547 0.4009 0.038 Uiso calc R 1 . .
C C9 0.40854(19) -0.11645(18) 0.42536(8) 0.0274(3) Uani d . 1 . .
C C10 0.5155(4) 0.7408(5) 0.03681(14) 0.0983(11) Uani d . 1 . .
H H10A 0.4563 0.7952 -0.0058 0.118 Uiso calc R 1 . .
C C11 0.4004(3) 0.7038(5) 0.10411(13) 0.0830(9) Uani d . 1 . .
H H11A 0.2681 0.7326 0.1056 0.100 Uiso calc R 1 . .
C C12 0.4808(2) 0.6252(2) 0.16828(9) 0.0402(4) Uani d . 1 . .
C C13 0.6782(3) 0.5875(3) 0.16090(13) 0.0649(6) Uani d . 1 . .
H H13A 0.7417 0.5348 0.2027 0.078 Uiso calc R 1 . .
C C14 0.7814(3) 0.6288(4) 0.09087(15) 0.0740(7) Uani d . 1 . .
H H14A 0.9141 0.6018 0.0874 0.089 Uiso calc R 1 . .
C C15 0.3318(2) 0.4346(2) 0.36835(9) 0.0320(3) Uani d . 1 . .
H H15A 0.3863 0.3548 0.4058 0.038 Uiso calc R 1 . .
C C16 0.4417(2) 0.4678(2) 0.29975(9) 0.0358(3) Uani d . 1 . .
H H16A 0.5680 0.4122 0.2920 0.043 Uiso calc R 1 . .
C C17 0.3643(2) 0.5841(2) 0.24213(9) 0.0326(3) Uani d . 1 . .
C C18 0.1735(2) 0.6606(2) 0.25723(9) 0.0384(3) Uani d . 1 . .
H H18A 0.1142 0.7375 0.2200 0.046 Uiso calc R 1 . .
C C19 0.0736(2) 0.6215(2) 0.32754(9) 0.0364(3) Uani d . 1 . .
H H19A -0.0535 0.6740 0.3366 0.044 Uiso calc R 1 . .

loop_
_atom_site_aniso_label
_atom_site_aniso_U_11
_atom_site_aniso_U_22
_atom_site_aniso_U_33
_atom_site_aniso_U_12
_atom_site_aniso_U_13
_atom_site_aniso_U_23
Zn1 0.02173(12) 0.02703(12) 0.02486(13) -0.00473(8) 0.00350(8) 0.00093(8)
N1 0.0743(13) 0.0967(15) 0.0436(10) -0.0347(11) 0.0228(9) 0.0019(10)
N2 0.0265(6) 0.0313(6) 0.0265(6) -0.0037(4) 0.0028(4) -0.0002(5)
O1W 0.0317(5) 0.0268(5) 0.0448(6) -0.0058(4) 0.0115(5) -0.0023(4)
O1 0.0665(10) 0.1314(16) 0.0453(8) -0.0548(10) 0.0178(7) 0.0054(9)
O2W 0.0242(5) 0.0359(5) 0.0356(6) -0.0068(4) 0.0003(4) 0.0042(4)
O2 0.0299(5) 0.0385(6) 0.0417(6) -0.0061(4) 0.0016(4) 0.0127(5)
O3 0.0243(5) 0.0373(5) 0.0387(6) -0.0017(4) 0.0041(4) 0.0032(4)
C1 0.0344(8) 0.0457(8) 0.0285(7) -0.0089(6) 0.0010(6) 0.0044(6)
C2 0.0339(8) 0.0531(10) 0.0391(9) -0.0137(7) 0.0016(7) 0.0024(7)
C3 0.0435(9) 0.0587(11) 0.0373(9) -0.0166(8) 0.0113(7) 0.0042(8)
C4 0.0643(12) 0.0818(14) 0.0253(8) -0.0288(11) 0.0065(8) 0.0044(8)
C5 0.0474(10) 0.0654(11) 0.0323(8) -0.0232(8) -0.0028(7) 0.0032(8)
C6 0.0305(7) 0.0342(7) 0.0294(7) -0.0051(6) 0.0034(6) 0.0040(6)
C7 0.0274(7) 0.0353(7) 0.0353(8) -0.0061(6) 0.0009(6) 0.0026(6)
C8 0.0234(6) 0.0355(7) 0.0359(8) -0.0055(5) 0.0020(6) 0.0047(6)
C9 0.0255(6) 0.0265(6) 0.0291(7) -0.0044(5) 0.0038(5) -0.0013(5)
C10 0.0731(17) 0.179(3) 0.0418(12) -0.0355(19) 0.0030(11) 0.0382(17)
C11 0.0505(12) 0.153(3) 0.0425(12) -0.0225(14) 0.0033(9) 0.0329(14)
C12 0.0440(9) 0.0449(9) 0.0303(8) -0.0132(7) 0.0112(7) -0.0007(6)
C13 0.0474(11) 0.0872(16) 0.0521(12) -0.0041(10) 0.0168(9) 0.0156(11)
C14 0.0547(12) 0.0988(18) 0.0613(14) -0.0142(12) 0.0271(11) 0.0082(13)
C15 0.0299(7) 0.0346(7) 0.0291(7) -0.0009(6) 0.0016(6) 0.0024(6)
C16 0.0273(7) 0.0430(8) 0.0337(8) 0.0004(6) 0.0056(6) -0.0009(6)
C17 0.0340(7) 0.0351(7) 0.0275(7) -0.0075(6) 0.0068(6) -0.0015(6)
C18 0.0377(8) 0.0445(8) 0.0289(7) 0.0018(6) 0.0020(6) 0.0073(6)
C19 0.0291(7) 0.0449(8) 0.0311(8) 0.0029(6) 0.0032(6) 0.0035(6)

loop_
_atom_type_symbol
_atom_type_description
_atom_type_scat_dispersion_real
_atom_type_scat_dispersion_imag
_atom_type_scat_source
C C 0.0033 0.0016 'International Tables Vol C Tables 4.2.6.8 and 6.1.1.4'
H H 0.0000 0.0000 'International Tables Vol C Tables 4.2.6.8 and 6.1.1.4'
N N 0.0061 0.0033 'International Tables Vol C Tables 4.2.6.8 and 6.1.1.4'
O O 0.0106 0.0060 'International Tables Vol C Tables 4.2.6.8 and 6.1.1.4'
Zn Zn 0.2839 1.4301 'International Tables Vol C Tables 4.2.6.8 and 6.1.1.4'

loop_
_geom_angle_atom_site_label_1
_geom_angle_atom_site_label_2
_geom_angle_atom_site_label_3
_geom_angle_site_symmetry_1
_geom_angle_site_symmetry_3
_geom_angle
_geom_angle_publ_flag
O1W Zn1 O1W . 2_566 180.0 ?
O1W Zn1 O2W . . 90.44(4) ?
O1W Zn1 O2W 2_566 . 89.56(4) ?
O1W Zn1 O2W . 2_566 89.56(4) ?
O1W Zn1 O2W 2_566 2_566 90.44(4) ?
O2W Zn1 O2W . 2_566 180.0 ?
O1W Zn1 N2 . 2_566 86.05(4) ?
O1W Zn1 N2 2_566 2_566 93.95(4) ?
O2W Zn1 N2 . 2_566 88.47(4) ?
O2W Zn1 N2 2_566 2_566 91.53(4) ?
O1W Zn1 N2 . . 93.95(4) ?
O1W Zn1 N2 2_566 . 86.05(4) ?
O2W Zn1 N2 . . 91.53(4) ?
O2W Zn1 N2 2_566 . 88.47(4) ?
N2 Zn1 N2 2_566 . 180.0 ?
C14 N1 C10 . . 116.03(18) ?
C15 N2 C19 . . 117.08(12) ?
C15 N2 Zn1 . . 121.81(10) ?
C19 N2 Zn1 . . 120.28(9) ?
Zn1 O1W H1WA . . 124.9(15) ?
Zn1 O1W H1WB . . 116.7(14) ?
H1WA O1W H1WB . . 109.5(18) ?
C3 O1 H1 . . 106(2) ?
Zn1 O2W H2WA . . 110.0(14) ?
Zn1 O2W H2WB . . 118.7(14) ?
H2WA O2W H2WB . . 108.1(17) ?
C2 C1 C6 . . 121.95(15) ?
C2 C1 H1A . . 119.0 ?
C6 C1 H1A . . 119.0 ?
C1 C2 C3 . . 119.85(16) ?
C1 C2 H2A . . 120.1 ?
C3 C2 H2A . . 120.1 ?
O1 C3 C4 . . 124.55(16) ?
O1 C3 C2 . . 115.97(17) ?
C4 C3 C2 . . 119.48(15) ?
C3 C4 C5 . . 120.35(16) ?
C3 C4 H4A . . 119.8 ?
C5 C4 H4A . . 119.8 ?
C6 C5 C4 . . 121.10(17) ?
C6 C5 H5A . . 119.5 ?
C4 C5 H5A . . 119.5 ?
C5 C6 C1 . . 117.26(14) ?
C5 C6 C7 . . 120.99(14) ?
C1 C6 C7 . . 121.73(14) ?
C8 C7 C6 . . 124.58(14) ?
C8 C7 H7A . . 117.7 ?
C6 C7 H7A . . 117.7 ?
C7 C8 C9 . . 125.33(14) ?
C7 C8 H8A . . 117.3 ?
C9 C8 H8A . . 117.3 ?
O3 C9 O2 . . 124.73(12) ?
O3 C9 C8 . . 120.02(13) ?
O2 C9 C8 . . 115.24(12) ?
N1 C10 C11 . . 124.1(2) ?
N1 C10 H10A . . 117.9 ?
C11 C10 H10A . . 117.9 ?
C12 C11 C10 . . 120.1(2) ?
C12 C11 H11A . . 120.0 ?
C10 C11 H11A . . 120.0 ?
C11 C12 C13 . . 116.05(17) ?
C11 C12 C17 . . 122.30(16) ?
C13 C12 C17 . . 121.65(17) ?
C12 C13 C14 . . 119.7(2) ?
C12 C13 H13A . . 120.2 ?
C14 C13 H13A . . 120.2 ?
N1 C14 C13 . . 124.0(2) ?
N1 C14 H14A . . 118.0 ?
C13 C14 H14A . . 118.0 ?
N2 C15 C16 . . 123.05(14) ?
N2 C15 H15A . . 118.5 ?
C16 C15 H15A . . 118.5 ?
C15 C16 C17 . . 120.05(13) ?
C15 C16 H16A . . 120.0 ?
C17 C16 H16A . . 120.0 ?
C16 C17 C18 . . 116.86(13) ?
C16 C17 C12 . . 121.15(14) ?
C18 C17 C12 . . 121.99(14) ?
C19 C18 C17 . . 119.57(14) ?
C19 C18 H18A . . 120.2 ?
C17 C18 H18A . . 120.2 ?
N2 C19 C18 . . 123.35(14) ?
N2 C19 H19A . . 118.3 ?
C18 C19 H19A . . 118.3 ?

loop_
_geom_bond_atom_site_label_1
_geom_bond_atom_site_label_2
_geom_bond_site_symmetry_2
_geom_bond_distance
_geom_bond_publ_flag
Zn1 O1W . 2.0878(10) ?
Zn1 O1W 2_566 2.0878(10) ?
Zn1 O2W . 2.0881(10) ?
Zn1 O2W 2_566 2.0881(10) ?
Zn1 N2 2_566 2.1728(12) ?
Zn1 N2 . 2.1728(12) ?
N1 C14 . 1.312(3) ?
N1 C10 . 1.314(3) ?
N2 C15 . 1.3388(18) ?
N2 C19 . 1.3396(19) ?
O1W H1WA . 0.818(15) ?
O1W H1WB . 0.835(14) ?
O1 C3 . 1.364(2) ?
O1 H1 . 0.824(17) ?
O2W H2WA . 0.834(14) ?
O2W H2WB . 0.823(14) ?
O2 C9 . 1.2605(17) ?
O3 C9 . 1.2559(17) ?
C1 C2 . 1.377(2) ?
C1 C6 . 1.390(2) ?
C1 H1A . 0.9300 ?
C2 C3 . 1.383(2) ?
C2 H2A . 0.9300 ?
C3 C4 . 1.373(3) ?
C4 C5 . 1.390(2) ?
C4 H4A . 0.9300 ?
C5 C6 . 1.389(2) ?
C5 H5A . 0.9300 ?
C6 C7 . 1.4740(19) ?
C7 C8 . 1.322(2) ?
C7 H7A . 0.9300 ?
C8 C9 . 1.4931(18) ?
C8 H8A . 0.9300 ?
C10 C11 . 1.384(3) ?
C10 H10A . 0.9300 ?
C11 C12 . 1.365(3) ?
C11 H11A . 0.9300 ?
C12 C13 . 1.381(3) ?
C12 C17 . 1.484(2) ?
C13 C14 . 1.386(3) ?
C13 H13A . 0.9300 ?
C14 H14A . 0.9300 ?
C15 C16 . 1.376(2) ?
C15 H15A . 0.9300 ?
C16 C17 . 1.387(2) ?
C16 H16A . 0.9300 ?
C17 C18 . 1.394(2) ?
C18 C19 . 1.376(2) ?
C18 H18A . 0.9300 ?
C19 H19A . 0.9300 ?

loop_
_geom_hbond_atom_site_label_D
_geom_hbond_atom_site_label_H
_geom_hbond_atom_site_label_A
_geom_hbond_site_symmetry_A
_geom_hbond_distance_DH
_geom_hbond_distance_HA
_geom_hbond_distance_DA
_geom_hbond_angle_DHA
O1W H1WA O3 . 0.818(15) 1.948(16) 2.7549(15) 169(2)
O1W H1WB O3 2_556 0.835(14) 1.875(15) 2.7069(14) 174(2)
O1 H1 N1 2_765 0.824(17) 1.97(2) 2.714(2) 150(3)
O2W H2WA O2 1_565 0.834(14) 1.869(15) 2.6833(14) 165.0(19)
O2W H2WB O2 2_656 0.823(14) 1.919(15) 2.7307(15) 168.3(19)

loop_
_geom_torsion_atom_site_label_1
_geom_torsion_atom_site_label_2
_geom_torsion_atom_site_label_3
_geom_torsion_atom_site_label_4
_geom_torsion_site_symmetry_1
_geom_torsion_site_symmetry_2
_geom_torsion_site_symmetry_3
_geom_torsion_site_symmetry_4
_geom_torsion
_geom_torsion_publ_flag
O1W Zn1 N2 C15 . . . . -57.34(12) ?
O1W Zn1 N2 C15 2_566 . . . 122.66(12) ?
O2W Zn1 N2 C15 . . . . 33.20(12) ?
O2W Zn1 N2 C15 2_566 . . . -146.80(12) ?
O1W Zn1 N2 C19 . . . . 133.37(12) ?
O1W Zn1 N2 C19 2_566 . . . -46.63(12) ?
O2W Zn1 N2 C19 . . . . -136.08(12) ?
O2W Zn1 N2 C19 2_566 . . . 43.92(12) ?
C6 C1 C2 C3 . . . . -0.6(3) ?
C1 C2 C3 O1 . . . . 179.30(18) ?
C1 C2 C3 C4 . . . . 0.2(3) ?
O1 C3 C4 C5 . . . . -178.0(2) ?
C2 C3 C4 C5 . . . . 0.9(3) ?
C3 C4 C5 C6 . . . . -1.8(3) ?
C4 C5 C6 C1 . . . . 1.4(3) ?
C4 C5 C6 C7 . . . . 180.00(17) ?
C2 C1 C6 C5 . . . . -0.2(2) ?
C2 C1 C6 C7 . . . . -178.80(15) ?
C5 C6 C7 C8 . . . . 163.73(17) ?
C1 C6 C7 C8 . . . . -17.7(2) ?
C6 C7 C8 C9 . . . . 179.92(14) ?
C7 C8 C9 O3 . . . . -32.7(2) ?
C7 C8 C9 O2 . . . . 147.76(16) ?
C14 N1 C10 C11 . . . . -0.7(5) ?
N1 C10 C11 C12 . . . . 0.5(6) ?
C10 C11 C12 C13 . . . . 0.1(4) ?
C10 C11 C12 C17 . . . . 179.5(3) ?
C11 C12 C13 C14 . . . . -0.4(4) ?
C17 C12 C13 C14 . . . . -179.8(2) ?
C10 N1 C14 C13 . . . . 0.4(4) ?
C12 C13 C14 N1 . . . . 0.2(4) ?
C19 N2 C15 C16 . . . . 2.1(2) ?
Zn1 N2 C15 C16 . . . . -167.54(12) ?
N2 C15 C16 C17 . . . . -0.9(2) ?
C15 C16 C17 C18 . . . . -0.9(2) ?
C15 C16 C17 C12 . . . . 178.75(15) ?
C11 C12 C17 C16 . . . . 164.8(2) ?
C13 C12 C17 C16 . . . . -15.9(3) ?
C11 C12 C17 C18 . . . . -15.6(3) ?
C13 C12 C17 C18 . . . . 163.7(2) ?
C16 C17 C18 C19 . . . . 1.3(2) ?
C12 C17 C18 C19 . . . . -178.31(16) ?
C15 N2 C19 C18 . . . . -1.6(2) ?
Zn1 N2 C19 C18 . . . . 168.18(13) ?
C17 C18 C19 N2 . . . . -0.1(3) ?
